data_4065527
loop_
_publ_author_name
'Oh, Suat Ping'
'Chor, Bo Yang'
'Fan, Wai Yip'
'Li, Yongxin'
'Leong, Weng Kee'

_publ_section_title
;
 Ru4(CO)8(\m-OOCAd)4(PPh3)2: Phosphine Derivative of an Electron-Deficient
 Linear Tetraruthenium Cluster
;
_journal_issue 24
_journal_name_full Organometallics
_journal_page_first 6774
_journal_paper_doi 10.1021/om2009028
_journal_volume 30
_journal_year 2011
_chemical_formula_sum 'C88 H90 O16 P2 Ru4'
_chemical_formula_weight 1869.82
_chemical_name_systematic
; 
 ? 
;
_space_group_IT_number 2
_symmetry_cell_setting triclinic
_symmetry_space_group_name_Hall '-P 1'
_symmetry_space_group_name_H-M 'P -1'
_atom_sites_solution_hydrogens geom
_atom_sites_solution_primary direct
_atom_sites_solution_secondary difmap
_audit_creation_method SHELXL-97
_cell_angle_alpha 97.623(5)
_cell_angle_beta 101.646(6)
_cell_angle_gamma 98.543(5)
_cell_formula_units_Z 1
_cell_length_a 11.646(2)
_cell_length_b 12.730(3)
_cell_length_c 13.774(3)
_cell_measurement_reflns_used 9658
_cell_measurement_temperature 103(2)
_cell_measurement_theta_max 34.33
_cell_measurement_theta_min 2.43
_cell_volume 1949.7(7)
_computing_cell_refinement 'Bruker SAINT'
_computing_data_collection 'Bruker APEX2'
_computing_data_reduction 'Bruker SAINT'
_computing_molecular_graphics 'Bruker SHELXTL'
_computing_publication_material 'Bruker SHELXTL'
_computing_structure_refinement 'SHELXL-97 (Sheldrick, 2008)'
_computing_structure_solution 'SHELXS-97 (Sheldrick, 2008)'
_diffrn_ambient_temperature 103(2)
_diffrn_measured_fraction_theta_full 0.999
_diffrn_measured_fraction_theta_max 0.999
_diffrn_measurement_device_type 'Bruker APEX-II CCD'
_diffrn_measurement_method '\f and \w scans'
_diffrn_radiation_monochromator graphite
_diffrn_radiation_source 'fine-focus sealed tube'
_diffrn_radiation_type MoK\a
_diffrn_radiation_wavelength 0.71073
_diffrn_reflns_av_R_equivalents 0.0288
_diffrn_reflns_av_sigmaI/netI 0.0299
_diffrn_reflns_limit_h_max 14
_diffrn_reflns_limit_h_min -14
_diffrn_reflns_limit_k_max 15
_diffrn_reflns_limit_k_min -11
_diffrn_reflns_limit_l_max 17
_diffrn_reflns_limit_l_min -17
_diffrn_reflns_number 26990
_diffrn_reflns_theta_full 26.37
_diffrn_reflns_theta_max 26.37
_diffrn_reflns_theta_min 2.05
_exptl_absorpt_coefficient_mu 0.870
_exptl_absorpt_correction_T_max 0.9660
_exptl_absorpt_correction_T_min 0.7802
_exptl_absorpt_correction_type multi-scan
_exptl_absorpt_process_details SADABS
_exptl_crystal_colour black
_exptl_crystal_density_diffrn 1.593
_exptl_crystal_density_method 'not measured'
_exptl_crystal_description plate
_exptl_crystal_F_000 952
_exptl_crystal_size_max 0.30
_exptl_crystal_size_mid 0.14
_exptl_crystal_size_min 0.04
_refine_diff_density_max 1.037
_refine_diff_density_min -2.356
_refine_diff_density_rms 0.283
_refine_ls_extinction_method none
_refine_ls_goodness_of_fit_ref 1.216
_refine_ls_hydrogen_treatment constr
_refine_ls_matrix_type full
_refine_ls_number_parameters 578
_refine_ls_number_reflns 7959
_refine_ls_number_restraints 24
_refine_ls_restrained_S_all 1.214
_refine_ls_R_factor_all 0.0444
_refine_ls_R_factor_gt 0.0309
_refine_ls_shift/su_max 0.001
_refine_ls_shift/su_mean 0.000
_refine_ls_structure_factor_coef Fsqd
_refine_ls_weighting_details 'calc w=1/[\s^2^(Fo^2^)+(0.0724P)^2^+1.2809P] where P=(Fo^2^+2Fc^2^)/3'
_refine_ls_weighting_scheme calc
_refine_ls_wR_factor_gt 0.0931
_refine_ls_wR_factor_ref 0.1262
_reflns_number_gt 6709
_reflns_number_total 7959
_reflns_threshold_expression >2sigma(I)
_cod_data_source_file om2009028_si_003.cif
_cod_data_source_block sp3
_cod_depositor_comments
;
The following automatic conversions were performed:

'_symmetry_cell_setting' value 'Triclinic' changed to 'triclinic'
according to /home/saulius/struct/CIF-dictionaries/cif_core.dic
dictionary named 'cif_core.dic' version 2.4.1 from 2010-06-29.

Automatic conversion script
Id: cif_fix_values 1715 2011-07-08 13:25:40Z adriana 
;
_cod_original_cell_volume 1949.6(7)
_cod_original_sg_symbol_H-M P-1
_cod_database_code 4065527

loop_
_symmetry_equiv_pos_as_xyz
'x, y, z'
'-x, -y, -z'

loop_
_atom_site_label
_atom_site_type_symbol
_atom_site_fract_x
_atom_site_fract_y
_atom_site_fract_z
_atom_site_U_iso_or_equiv
_atom_site_adp_type
_atom_site_occupancy
_atom_site_symmetry_multiplicity
_atom_site_calc_flag
_atom_site_refinement_flags
_atom_site_disorder_assembly
_atom_site_disorder_group
Ru1 Ru 0.49504(2) 0.20529(2) 0.296173(19) 0.01682(10) Uani 1 1 d . . .
Ru2 Ru 0.51172(3) 0.05849(2) 0.41907(2) 0.02187(10) Uani 1 1 d . . .
P1 P 0.50882(8) 0.33184(7) 0.18315(7) 0.01878(19) Uani 1 1 d . . .
O11 O 0.3319(2) 0.3187(2) 0.3972(2) 0.0273(6) Uani 1 1 d . . .
O12 O 0.2927(3) 0.0630(2) 0.1437(2) 0.0315(6) Uani 1 1 d . . .
O21 O 0.2840(2) 0.0930(2) 0.4754(2) 0.0374(7) Uani 1 1 d . . .
O22 O 0.3788(6) -0.1205(3) 0.2568(3) 0.0938(19) Uani 1 1 d . . .
O31 O 0.6445(2) 0.2931(2) 0.40927(19) 0.0237(5) Uani 1 1 d . . .
O32 O 0.6153(2) 0.1880(2) 0.5231(2) 0.0315(7) Uani 1 1 d . . .
O42 O 0.6715(3) 0.0501(3) 0.3741(3) 0.0517(10) Uani 1 1 d . . .
O41 O 0.6253(2) 0.1316(2) 0.2412(2) 0.0271(6) Uani 1 1 d . . .
C11 C 0.3924(3) 0.2750(3) 0.3570(3) 0.0186(7) Uani 1 1 d . . .
C12 C 0.3695(4) 0.1178(3) 0.2021(3) 0.0228(8) Uani 1 1 d . . .
C21 C 0.3722(3) 0.0772(3) 0.4563(3) 0.0180(7) Uani 1 1 d . . .
C22 C 0.4295(6) -0.0531(3) 0.3213(3) 0.0473(14) Uani 1 1 d . . .
C3 C 0.6705(3) 0.2681(3) 0.4963(3) 0.0246(8) Uani 1 1 d . A .
C4 C 0.6933(4) 0.0841(3) 0.2967(3) 0.0319(9) Uani 1 1 d . . .
C30 C 0.7739(3) 0.3372(3) 0.5740(3) 0.0253(8) Uani 1 1 d . . .
C31 C 0.7360(5) 0.4363(5) 0.6104(4) 0.0302(14) Uani 0.658(5) 1 d PD A 1
H31A H 0.6656 0.4191 0.6393 0.036 Uiso 0.658(5) 1 calc PR A 1
H31B H 0.7136 0.4755 0.5541 0.036 Uiso 0.658(5) 1 calc PR A 1
C32 C 0.8381(7) 0.5056(7) 0.6901(5) 0.0346(17) Uani 0.658(5) 1 d PD A 1
H32A H 0.8135 0.5743 0.7149 0.041 Uiso 0.658(5) 1 calc PR A 1
C33 C 0.8701(10) 0.4450(10) 0.7782(8) 0.034(2) Uani 0.658(5) 1 d PD A 1
H33A H 0.9347 0.4912 0.8313 0.041 Uiso 0.658(5) 1 calc PR A 1
H33B H 0.7997 0.4281 0.8072 0.041 Uiso 0.658(5) 1 calc PR A 1
C34 C 0.9103(8) 0.3414(7) 0.7424(7) 0.0298(19) Uani 0.658(5) 1 d PD A 1
H34A H 0.9320 0.3028 0.8003 0.036 Uiso 0.658(5) 1 calc PR A 1
C35 C 0.8068(5) 0.2711(5) 0.6631(4) 0.0288(14) Uani 0.658(5) 1 d PD A 1
H35A H 0.7371 0.2533 0.6927 0.035 Uiso 0.658(5) 1 calc PR A 1
H35B H 0.8303 0.2030 0.6373 0.035 Uiso 0.658(5) 1 calc PR A 1
C36 C 0.8828(5) 0.3547(4) 0.5282(4) 0.0230(12) Uani 0.658(5) 1 d PD A 1
H36A H 0.9052 0.2846 0.5069 0.028 Uiso 0.658(5) 1 calc PR A 1
H36B H 0.8647 0.3900 0.4685 0.028 Uiso 0.658(5) 1 calc PR A 1
C37 C 0.9846(7) 0.4257(6) 0.6077(6) 0.0265(17) Uani 0.658(5) 1 d PD A 1
H37A H 1.0552 0.4423 0.5777 0.032 Uiso 0.658(5) 1 calc PR A 1
C38 C 1.0182(7) 0.3674(7) 0.6960(7) 0.0266(18) Uani 0.658(5) 1 d PD A 1
H38A H 1.0851 0.4135 0.7473 0.032 Uiso 0.658(5) 1 calc PR A 1
H38B H 1.0446 0.2999 0.6728 0.032 Uiso 0.658(5) 1 calc PR A 1
C39 C 0.9465(11) 0.5312(9) 0.6449(9) 0.028(3) Uani 0.658(5) 1 d PD A 1
H39A H 1.0128 0.5776 0.6964 0.034 Uiso 0.658(5) 1 calc PR A 1
H39B H 0.9262 0.5704 0.5882 0.034 Uiso 0.658(5) 1 calc PR A 1
C31A C 0.7317(8) 0.3866(8) 0.6702(7) 0.020(2) Uani 0.342(5) 1 d PD A 2
H31C H 0.6738 0.4337 0.6501 0.024 Uiso 0.342(5) 1 calc PR A 2
H31D H 0.6908 0.3274 0.6977 0.024 Uiso 0.342(5) 1 calc PR A 2
C32A C 0.8358(14) 0.4515(13) 0.7517(13) 0.026(4) Uani 0.342(5) 1 d PD A 2
H32B H 0.8075 0.4764 0.8132 0.031 Uiso 0.342(5) 1 calc PR A 2
C33A C 0.9256(14) 0.3788(11) 0.7755(11) 0.023(4) Uani 0.342(5) 1 d PD A 2
H33C H 0.8878 0.3155 0.7997 0.028 Uiso 0.342(5) 1 calc PR A 2
H33D H 0.9932 0.4184 0.8300 0.028 Uiso 0.342(5) 1 calc PR A 2
C34A C 0.9721(12) 0.3408(11) 0.6845(11) 0.022(3) Uani 0.342(5) 1 d PD A 2
H34B H 1.0323 0.2942 0.7030 0.027 Uiso 0.342(5) 1 calc PR A 2
C35A C 0.8681(8) 0.2767(7) 0.6004(7) 0.017(2) Uani 0.342(5) 1 d PD A 2
H35C H 0.8986 0.2554 0.5400 0.021 Uiso 0.342(5) 1 calc PR A 2
H35D H 0.8349 0.2100 0.6224 0.021 Uiso 0.342(5) 1 calc PR A 2
C36A C 0.8305(8) 0.4480(7) 0.5365(7) 0.018(2) Uani 0.342(5) 1 d PD A 2
H36C H 0.8555 0.4289 0.4729 0.022 Uiso 0.342(5) 1 calc PR A 2
H36D H 0.7695 0.4942 0.5245 0.022 Uiso 0.342(5) 1 calc PR A 2
C37A C 0.9373(18) 0.5084(16) 0.6177(13) 0.025(5) Uani 0.342(5) 1 d PD A 2
H37B H 0.9750 0.5725 0.5931 0.030 Uiso 0.342(5) 1 calc PR A 2
C38A C 1.0297(12) 0.4388(10) 0.6450(12) 0.027(3) Uani 0.342(5) 1 d PD A 2
H38C H 1.0980 0.4810 0.6973 0.032 Uiso 0.342(5) 1 calc PR A 2
H38D H 1.0595 0.4140 0.5851 0.032 Uiso 0.342(5) 1 calc PR A 2
C39A C 0.8927(12) 0.5477(9) 0.7124(9) 0.025(3) Uani 0.342(5) 1 d PD A 2
H39C H 0.9604 0.5902 0.7651 0.030 Uiso 0.342(5) 1 calc PR A 2
H39D H 0.8336 0.5947 0.6955 0.030 Uiso 0.342(5) 1 calc PR A 2
C40 C 0.8086(4) 0.0668(3) 0.2675(3) 0.0259(8) Uani 1 1 d . . .
C41 C 0.8898(4) 0.0230(3) 0.3494(3) 0.0285(9) Uani 1 1 d . . .
H41A H 0.9090 0.0744 0.4134 0.034 Uiso 1 1 calc R . .
H41B H 0.8481 -0.0465 0.3605 0.034 Uiso 1 1 calc R . .
C42 C 1.0045(4) 0.0069(3) 0.3164(3) 0.0311(9) Uani 1 1 d . . .
H42A H 1.0570 -0.0215 0.3697 0.037 Uiso 1 1 calc R . .
C43 C 0.9757(4) -0.0729(3) 0.2182(3) 0.0332(9) Uani 1 1 d . . .
H43A H 0.9351 -0.1434 0.2281 0.040 Uiso 1 1 calc R . .
H43B H 1.0505 -0.0835 0.1977 0.040 Uiso 1 1 calc R . .
C44 C 0.8946(4) -0.0302(3) 0.1352(3) 0.0310(9) Uani 1 1 d . . .
H44A H 0.8753 -0.0828 0.0710 0.037 Uiso 1 1 calc R . .
C45 C 0.7797(4) -0.0134(3) 0.1681(3) 0.0278(8) Uani 1 1 d . . .
H45A H 0.7364 -0.0832 0.1770 0.033 Uiso 1 1 calc R . .
H45B H 0.7275 0.0146 0.1152 0.033 Uiso 1 1 calc R . .
C46 C 0.8743(4) 0.1753(3) 0.2510(3) 0.0316(9) Uani 1 1 d . . .
H46A H 0.8227 0.2038 0.1982 0.038 Uiso 1 1 calc R . .
H46B H 0.8930 0.2283 0.3140 0.038 Uiso 1 1 calc R . .
C47 C 0.9889(4) 0.1584(3) 0.2194(3) 0.0349(10) Uani 1 1 d . . .
H47A H 1.0317 0.2288 0.2092 0.042 Uiso 1 1 calc R . .
C48 C 0.9599(4) 0.0777(3) 0.1205(3) 0.0334(9) Uani 1 1 d . . .
H48A H 0.9093 0.1060 0.0670 0.040 Uiso 1 1 calc R . .
H48B H 1.0345 0.0676 0.0996 0.040 Uiso 1 1 calc R . .
C49 C 1.0690(4) 0.1147(4) 0.3013(3) 0.0370(10) Uani 1 1 d . . .
H49A H 1.1443 0.1052 0.2813 0.044 Uiso 1 1 calc R . .
H49B H 1.0887 0.1666 0.3651 0.044 Uiso 1 1 calc R . .
C51 C 0.5449(3) 0.4751(3) 0.2354(3) 0.0237(8) Uani 1 1 d . . .
C52 C 0.4817(4) 0.5489(3) 0.1924(3) 0.0315(9) Uani 1 1 d . . .
H52A H 0.4180 0.5249 0.1348 0.038 Uiso 1 1 calc R . .
C53 C 0.5125(5) 0.6577(3) 0.2340(3) 0.0419(11) Uani 1 1 d . . .
H53A H 0.4692 0.7079 0.2052 0.050 Uiso 1 1 calc R . .
C54 C 0.6059(5) 0.6933(3) 0.3174(3) 0.0459(12) Uani 1 1 d . . .
H54A H 0.6271 0.7678 0.3453 0.055 Uiso 1 1 calc R . .
C55 C 0.6680(4) 0.6201(3) 0.3597(3) 0.0390(10) Uani 1 1 d . . .
H55A H 0.7324 0.6445 0.4165 0.047 Uiso 1 1 calc R . .
C56 C 0.6372(4) 0.5115(3) 0.3200(3) 0.0319(9) Uani 1 1 d . . .
H56A H 0.6793 0.4616 0.3507 0.038 Uiso 1 1 calc R . .
C61 C 0.6150(3) 0.3113(3) 0.1055(3) 0.0227(8) Uani 1 1 d . . .
C62 C 0.6002(4) 0.2102(3) 0.0458(3) 0.0300(9) Uani 1 1 d . . .
H62A H 0.5381 0.1542 0.0492 0.036 Uiso 1 1 calc R . .
C63 C 0.6750(5) 0.1910(3) -0.0178(3) 0.0388(11) Uani 1 1 d . . .
H63A H 0.6636 0.1224 -0.0586 0.047 Uiso 1 1 calc R . .
C64 C 0.7665(4) 0.2713(4) -0.0224(3) 0.0421(11) Uani 1 1 d . . .
H64A H 0.8180 0.2582 -0.0662 0.050 Uiso 1 1 calc R . .
C65 C 0.7824(4) 0.3700(4) 0.0365(3) 0.0414(11) Uani 1 1 d . . .
H65A H 0.8454 0.4252 0.0334 0.050 Uiso 1 1 calc R . .
C66 C 0.7074(4) 0.3908(3) 0.1010(3) 0.0314(9) Uani 1 1 d . . .
H66A H 0.7199 0.4596 0.1418 0.038 Uiso 1 1 calc R . .
C71 C 0.3706(3) 0.3226(3) 0.0898(3) 0.0228(8) Uani 1 1 d . . .
C72 C 0.2628(3) 0.3129(3) 0.1193(3) 0.0265(8) Uani 1 1 d . . .
H72A H 0.2613 0.3061 0.1869 0.032 Uiso 1 1 calc R . .
C73 C 0.1573(4) 0.3129(3) 0.0510(3) 0.0364(10) Uani 1 1 d . . .
H73A H 0.0841 0.3073 0.0719 0.044 Uiso 1 1 calc R . .
C74 C 0.1594(4) 0.3211(4) -0.0466(4) 0.0460(12) Uani 1 1 d . . .
H74A H 0.0875 0.3218 -0.0933 0.055 Uiso 1 1 calc R . .
C75 C 0.2647(4) 0.3282(4) -0.0776(3) 0.0422(11) Uani 1 1 d . . .
H75A H 0.2646 0.3321 -0.1460 0.051 Uiso 1 1 calc R . .
C76 C 0.3707(4) 0.3296(3) -0.0106(3) 0.0299(9) Uani 1 1 d . . .
H76A H 0.4433 0.3353 -0.0326 0.036 Uiso 1 1 calc R . .

loop_
_atom_site_aniso_label
_atom_site_aniso_U_11
_atom_site_aniso_U_22
_atom_site_aniso_U_33
_atom_site_aniso_U_23
_atom_site_aniso_U_13
_atom_site_aniso_U_12
Ru1 0.02151(17) 0.02267(16) 0.01076(16) 0.00731(11) 0.00467(12) 0.01270(11)
Ru2 0.02891(18) 0.03189(17) 0.01414(17) 0.01308(12) 0.00991(13) 0.01980(13)
P1 0.0257(5) 0.0222(4) 0.0124(5) 0.0064(3) 0.0052(4) 0.0124(3)
O11 0.0347(15) 0.0328(14) 0.0212(14) 0.0070(11) 0.0112(12) 0.0192(11)
O12 0.0391(17) 0.0291(14) 0.0243(15) -0.0008(11) 0.0019(13) 0.0119(12)
O21 0.0226(15) 0.0532(18) 0.049(2) 0.0346(15) 0.0129(14) 0.0172(13)
O22 0.224(6) 0.0282(18) 0.0182(18) 0.0015(14) -0.003(3) 0.033(2)
O31 0.0209(13) 0.0345(14) 0.0172(13) 0.0102(10) 0.0016(11) 0.0078(10)
O32 0.0193(14) 0.0566(18) 0.0175(14) 0.0175(12) 0.0014(11) -0.0029(12)
O42 0.057(2) 0.092(3) 0.045(2) 0.0540(19) 0.0399(18) 0.060(2)
O41 0.0344(15) 0.0387(15) 0.0220(14) 0.0182(11) 0.0153(12) 0.0259(12)
C11 0.0234(18) 0.0216(16) 0.0122(17) 0.0066(13) 0.0018(14) 0.0084(13)
C12 0.035(2) 0.0235(17) 0.0169(19) 0.0081(14) 0.0101(17) 0.0182(15)
C21 0.0199(18) 0.0179(15) 0.0140(18) 0.0061(12) -0.0021(14) 0.0013(12)
C22 0.112(4) 0.024(2) 0.014(2) 0.0084(16) 0.014(2) 0.032(2)
C3 0.0156(17) 0.042(2) 0.0182(19) 0.0102(15) 0.0042(15) 0.0073(15)
C4 0.040(2) 0.045(2) 0.027(2) 0.0216(18) 0.0191(19) 0.0290(18)
C30 0.0173(18) 0.045(2) 0.0164(19) 0.0137(16) 0.0035(15) 0.0077(15)
C31 0.029(3) 0.049(4) 0.021(3) 0.015(3) 0.010(3) 0.022(3)
C32 0.042(5) 0.043(5) 0.021(4) 0.002(3) 0.002(3) 0.024(4)
C33 0.034(6) 0.057(6) 0.020(5) 0.017(4) 0.010(4) 0.019(4)
C34 0.028(4) 0.043(5) 0.023(5) 0.020(4) 0.006(4) 0.008(4)
C35 0.022(3) 0.042(3) 0.028(3) 0.024(3) 0.004(3) 0.008(2)
C36 0.021(3) 0.030(3) 0.021(3) 0.012(2) 0.008(2) 0.006(2)
C37 0.024(4) 0.034(4) 0.024(4) 0.014(3) 0.008(3) 0.004(3)
C38 0.020(5) 0.036(5) 0.027(4) 0.014(3) 0.005(4) 0.007(3)
C39 0.036(5) 0.025(5) 0.021(6) 0.007(4) -0.002(4) 0.006(4)
C31A 0.021(5) 0.023(5) 0.016(5) 0.004(4) 0.003(4) 0.002(4)
C32A 0.030(10) 0.023(6) 0.029(12) 0.009(7) 0.008(8) 0.014(6)
C33A 0.024(7) 0.018(7) 0.022(9) 0.005(5) -0.003(6) -0.006(6)
C34A 0.014(8) 0.023(7) 0.027(7) 0.013(5) -0.004(7) -0.004(6)
C35A 0.016(5) 0.013(4) 0.021(6) 0.003(4) -0.001(4) 0.001(3)
C36A 0.018(5) 0.020(5) 0.016(5) 0.008(4) -0.001(4) 0.001(4)
C37A 0.026(8) 0.025(9) 0.019(11) 0.001(8) 0.003(7) -0.005(6)
C38A 0.020(8) 0.026(6) 0.032(10) 0.006(6) 0.001(6) 0.004(6)
C39A 0.033(8) 0.018(6) 0.020(7) 0.003(5) -0.004(6) 0.005(5)
C40 0.034(2) 0.0342(19) 0.023(2) 0.0188(15) 0.0178(17) 0.0225(16)
C41 0.033(2) 0.037(2) 0.028(2) 0.0191(16) 0.0156(18) 0.0213(16)
C42 0.028(2) 0.041(2) 0.035(2) 0.0199(18) 0.0122(18) 0.0193(17)
C43 0.035(2) 0.037(2) 0.042(3) 0.0186(18) 0.021(2) 0.0237(17)
C44 0.039(2) 0.037(2) 0.029(2) 0.0120(17) 0.0185(19) 0.0240(17)
C45 0.034(2) 0.0315(19) 0.029(2) 0.0150(16) 0.0154(18) 0.0186(16)
C46 0.047(3) 0.0278(19) 0.031(2) 0.0151(16) 0.019(2) 0.0189(17)
C47 0.042(2) 0.033(2) 0.040(3) 0.0197(18) 0.020(2) 0.0112(17)
C48 0.037(2) 0.045(2) 0.032(2) 0.0200(18) 0.0218(19) 0.0203(18)
C49 0.034(2) 0.044(2) 0.039(3) 0.0167(19) 0.013(2) 0.0090(18)
C51 0.035(2) 0.0260(17) 0.0166(19) 0.0053(14) 0.0141(16) 0.0129(15)
C52 0.048(3) 0.0286(19) 0.027(2) 0.0068(16) 0.0179(19) 0.0196(17)
C53 0.074(3) 0.031(2) 0.034(3) 0.0083(18) 0.030(2) 0.026(2)
C54 0.085(4) 0.029(2) 0.031(3) -0.0013(17) 0.035(3) 0.009(2)
C55 0.056(3) 0.038(2) 0.021(2) -0.0006(17) 0.015(2) 0.0003(19)
C56 0.040(2) 0.034(2) 0.023(2) 0.0051(16) 0.0115(18) 0.0072(17)
C61 0.032(2) 0.0285(18) 0.0136(18) 0.0078(14) 0.0076(15) 0.0183(15)
C62 0.053(3) 0.0266(18) 0.019(2) 0.0114(15) 0.0137(18) 0.0181(17)
C63 0.074(3) 0.037(2) 0.019(2) 0.0115(16) 0.019(2) 0.035(2)
C64 0.059(3) 0.060(3) 0.026(2) 0.021(2) 0.027(2) 0.035(2)
C65 0.044(3) 0.058(3) 0.031(3) 0.012(2) 0.020(2) 0.015(2)
C66 0.035(2) 0.036(2) 0.025(2) 0.0029(16) 0.0115(18) 0.0073(17)
C71 0.032(2) 0.0212(16) 0.0176(19) 0.0075(13) 0.0015(15) 0.0136(14)
C72 0.031(2) 0.0324(19) 0.018(2) 0.0105(15) 0.0018(16) 0.0143(15)
C73 0.033(2) 0.046(2) 0.031(2) 0.0161(18) 0.0011(19) 0.0108(18)
C74 0.039(3) 0.066(3) 0.029(3) 0.024(2) -0.011(2) 0.008(2)
C75 0.050(3) 0.059(3) 0.020(2) 0.0199(19) 0.001(2) 0.011(2)
C76 0.039(2) 0.036(2) 0.018(2) 0.0138(15) 0.0045(17) 0.0124(17)

loop_
_atom_type_symbol
_atom_type_description
_atom_type_scat_dispersion_real
_atom_type_scat_dispersion_imag
_atom_type_scat_source
C C 0.0033 0.0016 'International Tables Vol C Tables 4.2.6.8 and 6.1.1.4'
H H 0.0000 0.0000 'International Tables Vol C Tables 4.2.6.8 and 6.1.1.4'
O O 0.0106 0.0060 'International Tables Vol C Tables 4.2.6.8 and 6.1.1.4'
P P 0.1023 0.0942 'International Tables Vol C Tables 4.2.6.8 and 6.1.1.4'
Ru Ru -1.2594 0.8363 'International Tables Vol C Tables 4.2.6.8 and 6.1.1.4'

loop_
_geom_angle_atom_site_label_1
_geom_angle_atom_site_label_2
_geom_angle_atom_site_label_3
_geom_angle
_geom_angle_site_symmetry_3
C12 Ru1 C11 91.99(15) .
C12 Ru1 O41 93.61(14) .
C11 Ru1 O41 174.01(13) .
C12 Ru1 O31 174.70(12) .
C11 Ru1 O31 90.61(13) .
O41 Ru1 O31 83.64(11) .
C12 Ru1 P1 90.10(11) .
C11 Ru1 P1 92.58(10) .
O41 Ru1 P1 89.55(7) .
O31 Ru1 P1 94.41(7) .
C12 Ru1 Ru2 93.33(11) .
C11 Ru1 Ru2 95.14(10) .
O41 Ru1 Ru2 82.41(7) .
O31 Ru1 Ru2 81.82(7) .
P1 Ru1 Ru2 171.44(3) .
C22 Ru2 C21 89.7(2) .
C22 Ru2 O32 175.29(19) .
C21 Ru2 O32 94.36(13) .
C22 Ru2 O42 92.5(2) .
C21 Ru2 O42 175.28(13) .
O32 Ru2 O42 83.21(14) .
C22 Ru2 Ru1 93.86(12) .
C21 Ru2 Ru1 93.00(10) .
O32 Ru2 Ru1 83.65(7) .
O42 Ru2 Ru1 82.72(8) .
C22 Ru2 Ru2 94.21(13) 2_656
C21 Ru2 Ru2 71.55(10) 2_656
O32 Ru2 Ru2 89.28(7) 2_656
O42 Ru2 Ru2 112.37(8) 2_656
Ru1 Ru2 Ru2 162.510(18) 2_656
C61 P1 C51 104.89(17) .
C61 P1 C71 102.42(17) .
C51 P1 C71 102.30(16) .
C61 P1 Ru1 113.74(11) .
C51 P1 Ru1 118.36(12) .
C71 P1 Ru1 113.31(12) .
C3 O31 Ru1 122.1(2) .
C3 O32 Ru2 121.7(2) .
C4 O42 Ru2 122.8(3) .
C4 O41 Ru1 120.6(2) .
O11 C11 Ru1 177.8(3) .
O12 C12 Ru1 179.3(3) .
O21 C21 Ru2 175.9(3) .
O22 C22 Ru2 177.0(4) .
O32 C3 O31 124.2(3) .
O32 C3 C30 116.7(3) .
O31 C3 C30 119.1(3) .
O42 C4 O41 124.5(4) .
O42 C4 C40 118.1(3) .
O41 C4 C40 117.5(3) .
C35A C30 C31 140.1(5) .
C35A C30 C3 110.6(5) .
C31 C30 C3 108.0(4) .
C35A C30 C36 61.0(5) .
C31 C30 C36 114.2(4) .
C3 C30 C36 109.3(3) .
C35A C30 C31A 111.7(6) .
C31 C30 C31A 42.4(4) .
C3 C30 C31A 111.3(4) .
C36 C30 C31A 138.2(5) .
C35A C30 C35 47.4(5) .
C31 C30 C35 110.7(4) .
C3 C30 C35 107.7(3) .
C36 C30 C35 106.7(4) .
C31A C30 C35 69.8(5) .
C35A C30 C36A 108.5(5) .
C31 C30 C36A 63.5(5) .
C3 C30 C36A 113.2(4) .
C36 C30 C36A 52.6(4) .
C31A C30 C36A 101.2(5) .
C35 C30 C36A 138.5(5) .
C30 C31 C32 108.7(5) .
C31 C32 C39 109.6(7) .
C31 C32 C33 109.5(8) .
C39 C32 C33 109.6(8) .
C34 C33 C32 110.2(9) .
C33 C34 C35 107.9(7) .
C33 C34 C38 109.7(8) .
C35 C34 C38 109.7(7) .
C34 C35 C30 107.8(5) .
C37 C36 C30 108.0(5) .
C38 C37 C36 109.9(6) .
C38 C37 C39 109.3(8) .
C36 C37 C39 109.8(7) .
C37 C38 C34 109.7(7) .
C32 C39 C37 109.2(8) .
C32A C31A C30 112.0(10) .
C33A C32A C39A 109.4(13) .
C33A C32A C31A 107.5(12) .
C39A C32A C31A 109.3(12) .
C32A C33A C34A 111.8(14) .
C33A C34A C35A 109.6(11) .
C33A C34A C38A 109.8(12) .
C35A C34A C38A 108.1(11) .
C30 C35A C34A 112.8(8) .
C37A C36A C30 108.9(10) .
C38A C37A C36A 112.3(14) .
C38A C37A C39A 109.3(14) .
C36A C37A C39A 108.5(14) .
C37A C38A C34A 109.0(13) .
C32A C39A C37A 109.8(13) .
C4 C40 C41 111.5(3) .
C4 C40 C45 109.2(3) .
C41 C40 C45 109.4(3) .
C4 C40 C46 108.9(3) .
C41 C40 C46 109.3(3) .
C45 C40 C46 108.5(3) .
C42 C41 C40 109.4(3) .
C49 C42 C43 109.5(4) .
C49 C42 C41 109.3(3) .
C43 C42 C41 110.1(3) .
C42 C43 C44 109.9(3) .
C48 C44 C45 109.2(3) .
C48 C44 C43 108.6(4) .
C45 C44 C43 109.2(3) .
C44 C45 C40 110.3(3) .
C47 C46 C40 109.3(3) .
C46 C47 C49 109.8(3) .
C46 C47 C48 109.9(4) .
C49 C47 C48 109.3(3) .
C44 C48 C47 109.7(3) .
C42 C49 C47 109.5(4) .
C56 C51 C52 119.4(4) .
C56 C51 P1 119.2(3) .
C52 C51 P1 121.5(3) .
C53 C52 C51 119.7(4) .
C54 C53 C52 120.4(4) .
C55 C54 C53 119.6(4) .
C54 C55 C56 120.6(4) .
C55 C56 C51 120.2(4) .
C66 C61 C62 118.7(4) .
C66 C61 P1 123.3(3) .
C62 C61 P1 117.9(3) .
C63 C62 C61 120.6(4) .
C62 C63 C64 120.2(4) .
C65 C64 C63 119.6(4) .
C64 C65 C66 121.0(4) .
C61 C66 C65 119.9(4) .
C72 C71 C76 118.8(3) .
C72 C71 P1 119.6(3) .
C76 C71 P1 121.5(3) .
C73 C72 C71 120.6(4) .
C74 C73 C72 119.6(4) .
C73 C74 C75 120.5(4) .
C74 C75 C76 120.8(4) .
C75 C76 C71 119.6(4) .

loop_
_geom_bond_atom_site_label_1
_geom_bond_atom_site_label_2
_geom_bond_distance
_geom_bond_site_symmetry_2
Ru1 C12 1.851(4) .
Ru1 C11 1.855(4) .
Ru1 O41 2.110(2) .
Ru1 O31 2.138(3) .
Ru1 P1 2.3945(9) .
Ru1 Ru2 2.6851(5) .
Ru2 C22 1.821(5) .
Ru2 C21 1.838(4) .
Ru2 O32 2.076(3) .
Ru2 O42 2.089(3) .
Ru2 Ru2 2.8754(7) 2_656
P1 C61 1.816(4) .
P1 C51 1.822(4) .
P1 C71 1.824(4) .
O11 C11 1.141(4) .
O12 C12 1.144(5) .
O21 C21 1.149(5) .
O22 C22 1.144(6) .
O31 C3 1.269(4) .
O32 C3 1.261(4) .
O42 C4 1.260(5) .
O41 C4 1.264(4) .
C3 C30 1.512(5) .
C4 C40 1.515(5) .
C30 C35A 1.447(10) .
C30 C31 1.457(7) .
C30 C36 1.527(6) .
C30 C31A 1.589(10) .
C30 C35 1.593(6) .
C30 C36A 1.657(9) .
C31 C32 1.518(10) .
C32 C39 1.527(14) .
C32 C33 1.535(10) .
C33 C34 1.518(13) .
C34 C35 1.529(10) .
C34 C38 1.535(11) .
C36 C37 1.522(9) .
C37 C38 1.522(11) .
C37 C39 1.533(13) .
C31A C32A 1.522(16) .
C32A C33A 1.512(16) .
C32A C39A 1.519(18) .
C33A C34A 1.513(18) .
C34A C35A 1.537(14) .
C34A C38A 1.542(16) .
C36A C37A 1.522(17) .
C37A C38A 1.514(19) .
C37A C39A 1.549(19) .
C40 C41 1.540(5) .
C40 C45 1.540(6) .
C40 C46 1.544(5) .
C41 C42 1.528(5) .
C42 C49 1.524(6) .
C42 C43 1.525(6) .
C43 C44 1.542(5) .
C44 C48 1.526(6) .
C44 C45 1.531(5) .
C46 C47 1.521(6) .
C47 C49 1.532(6) .
C47 C48 1.538(6) .
C51 C56 1.390(6) .
C51 C52 1.397(5) .
C52 C53 1.391(6) .
C53 C54 1.385(7) .
C54 C55 1.380(7) .
C55 C56 1.382(6) .
C61 C66 1.381(6) .
C61 C62 1.399(5) .
C62 C63 1.379(6) .
C63 C64 1.380(7) .
C64 C65 1.368(7) .
C65 C66 1.393(6) .
C71 C72 1.389(5) .
C71 C76 1.397(5) .
C72 C73 1.389(5) .
C73 C74 1.367(6) .
C74 C75 1.372(7) .
C75 C76 1.380(6) .
